data_7717490
loop_
_publ_author_name
'Zi&#xf3;&#x142;kowska, Aleksandra'
'Kruczy&#x144;ski, Tomasz'
'Gudat, Dietrich'
'Ponikiewski, &#x141;ukasz'

_publ_section_title
;
 Phosphanylphosphaalkenes as precursors for metallaphosphaalkene
 complexes.
;
_journal_issue 48
_journal_name_full 'Dalton transactions (Cambridge, England : 2003)'
_journal_page_first 19107
_journal_page_last 19111
_journal_paper_doi 10.1039/d4dt03012e
_journal_volume 53
_journal_year 2024
_chemical_formula_moiety 'C45 H46 Cl3 P Ru2'
_chemical_formula_sum 'C45 H46 Cl3 P Ru2'
_chemical_formula_weight 926.28
_space_group_crystal_system triclinic
_space_group_IT_number 2
_space_group_name_Hall '-P 1'
_space_group_name_H-M_alt 'P -1'
_atom_sites_solution_hydrogens geom
_audit_creation_date 2024-05-17
_audit_creation_method
;
Olex2 1.3
(compiled 2020.11.12 svn.r5f609507 for OlexSys, GUI svn.r6408)
;
_audit_update_record
;
2024-09-23 deposited with the CCDC.	2024-11-13 downloaded from the CCDC.
;
_cell_angle_alpha 74.161(2)
_cell_angle_beta 78.653(2)
_cell_angle_gamma 87.765(2)
_cell_formula_units_Z 4
_cell_length_a 16.3325(5)
_cell_length_b 16.6265(5)
_cell_length_c 16.9118(5)
_cell_measurement_reflns_used 111251
_cell_measurement_temperature 120
_cell_measurement_theta_max 29.77
_cell_measurement_theta_min 1.97
_cell_volume 4331.2(2)
_computing_cell_refinement
;
X-Area Recipe 1.34.0.0 (STOE, 2019)
;
_computing_data_collection
;
X-Area WinXpose 2.0.22.0 (STOE, 2016)
;
_computing_data_reduction
;
X-Area Integrate 1.77.0.0 (STOE, 2019)
X-Area LANA 1.77.1.0 (STOE, 2019)
;
_computing_molecular_graphics 'Olex2 1.3 (Dolomanov et al., 2009)'
_computing_publication_material
;
STOE & Cie GmbH, X-Area, software package for collecting single-crystal or
multi-domain crystal data on STOE area-detector diffractometers, for image 
processing, for the correction and scaling of reflection intensities and 
for outlier rejection, version 1.88, Darmstadt 2019
;
_computing_structure_refinement 'SHELXL 2018/1 (Sheldrick, 2015)'
_computing_structure_solution 'SHELXT 2014/5 (Sheldrick, 2014)'
_diffrn_ambient_temperature 120
_diffrn_detector 'image plate (34 cm diameter)'
_diffrn_detector_area_resol_mean 6.67
_diffrn_detector_type 'STOE Imaging Plate'
_diffrn_measured_fraction_theta_full 0.999
_diffrn_measured_fraction_theta_max 0.952
_diffrn_measurement_details '409 frames, detector distance = 100 mm'
_diffrn_measurement_device '2-circle diffractometer'
_diffrn_measurement_device_type 'STOE IPDS 2T'
_diffrn_measurement_method 'rotation method, \w scans'
_diffrn_radiation_collimation '0.6 mm diameter'
_diffrn_radiation_monochromator 'parabolic x-ray mirror'
_diffrn_radiation_polarisn_norm 270
_diffrn_radiation_probe x-ray
_diffrn_radiation_type 'Mo K\a'
_diffrn_radiation_wavelength 0.71073
_diffrn_reflns_av_R_equivalents 0.0313
_diffrn_reflns_av_unetI/netI 0.0342
_diffrn_reflns_Laue_measured_fraction_full 0.999
_diffrn_reflns_Laue_measured_fraction_max 0.952
_diffrn_reflns_limit_h_max 22
_diffrn_reflns_limit_h_min -22
_diffrn_reflns_limit_k_max 22
_diffrn_reflns_limit_k_min -23
_diffrn_reflns_limit_l_max 23
_diffrn_reflns_limit_l_min -23
_diffrn_reflns_number 51776
_diffrn_reflns_point_group_measured_fraction_full 0.999
_diffrn_reflns_point_group_measured_fraction_max 0.952
_diffrn_reflns_theta_full 25.242
_diffrn_reflns_theta_max 29.636
_diffrn_reflns_theta_min 1.968
_diffrn_source 'GeniX Mo, 0.05 x 0.05 mm2 microfocus'
_diffrn_source_current 1.000
_diffrn_source_power 0.050
_diffrn_source_voltage 50
_exptl_absorpt_coefficient_mu 0.948
_exptl_absorpt_correction_T_max 0.7363
_exptl_absorpt_correction_T_min 0.1623
_exptl_absorpt_correction_type multi-scan
_exptl_absorpt_process_details
;
STOE X-Red32, absorption correction by Gaussian integration, analogous to
P. Coppens, "The Evaluation of Absorption and Extinction in Single-Crystal
Structure Analysis", published in: F. R. Ahmed (Editor), "Crystallographic
Computing", Munksgaard, Copenhagen (1970), 255 - 270. Afterwards scaling of
reflection intensities was performed within STOE LANA. J. Koziskova, F. Hahn,
J. Richter, J. Kozisek, Acta Chimica Slovaca, vol. 9, no. 2, 2016, pp. 136-140.
;
_exptl_crystal_colour red
_exptl_crystal_colour_primary red
_exptl_crystal_density_diffrn 1.421
_exptl_crystal_density_method 'not measured'
_exptl_crystal_description plate
_exptl_crystal_F_000 1880
_exptl_crystal_size_max 0.15
_exptl_crystal_size_mid 0.15
_exptl_crystal_size_min 0.13
_refine_diff_density_max 0.863
_refine_diff_density_min -1.556
_refine_diff_density_rms 0.113
_refine_ls_extinction_method none
_refine_ls_goodness_of_fit_ref 1.015
_refine_ls_hydrogen_treatment constr
_refine_ls_matrix_type full
_refine_ls_number_parameters 931
_refine_ls_number_reflns 23279
_refine_ls_number_restraints 0
_refine_ls_restrained_S_all 1.015
_refine_ls_R_factor_all 0.0655
_refine_ls_R_factor_gt 0.0481
_refine_ls_shift/su_max 0.002
_refine_ls_shift/su_mean 0.000
_refine_ls_structure_factor_coef Fsqd
_refine_ls_weighting_details 'w=1/[\s^2^(Fo^2^)+(0.0636P)^2^+8.8334P] where P=(Fo^2^+2Fc^2^)/3'
_refine_ls_weighting_scheme calc
_refine_ls_wR_factor_gt 0.1186
_refine_ls_wR_factor_ref 0.1327
_reflns_d_resolution_high 0.719
_reflns_d_resolution_low 10.347
_reflns_Friedel_coverage 0.000
_reflns_limit_h_max 22
_reflns_limit_h_min -22
_reflns_limit_k_max 22
_reflns_limit_k_min -23
_reflns_limit_l_max 23
_reflns_limit_l_min -23
_reflns_number_gt 18255
_reflns_number_total 23279
_reflns_threshold_expression I>4u(I)
_cod_data_source_file d4dt03012e2.cif
_cod_data_source_block za13_2024
_cod_depositor_comments 'Adding full bibliography for 7717484--7717490.cif.'
_cod_database_code 7717490
_shelx_shelxl_version_number 2018/1
_shelx_space_group_comment
;
The symmetry employed for this shelxl refinement is uniquely defined
by the following loop, which should always be used as a source of
symmetry information in preference to the above space-group names.
They are only intended as comments.
;
_shelx_estimated_absorpt_t_max 0.887
_shelx_estimated_absorpt_t_min 0.871
_olex2_refinement_description
;
1. Fixed Uiso
 At 1.2 times of:
  All C(H) groups
 At 1.5 times of:
  All C(H,H,H) groups
2.a Ternary CH refined with riding coordinates:
 C33(H33), C43(H43), C78(H78), C88(H88)
2.b Aromatic/amide H refined with riding coordinates:
 C3(H3), C4(H4), C6(H6), C7(H7), C9(H9), C10(H10), C11(H11), C12(H12),
 C13(H13), C15(H15), C16(H16), C18(H18), C19(H19), C21(H21), C22(H22), C23(H23),
  C24(H24), C25(H25), C27(H27), C28(H28), C30(H30), C31(H31), C37(H37),
 C38(H38), C40(H40), C41(H41), C48(H48), C49(H49), C51(H51), C52(H52), C54(H54),
  C55(H55), C56(H56), C57(H57), C58(H58), C60(H60), C61(H61), C63(H63),
 C64(H64), C66(H66), C67(H67), C68(H68), C69(H69), C70(H70), C72(H72), C73(H73),
  C75(H75), C76(H76), C82(H82), C83(H83), C85(H85), C86(H86)
2.c Idealised Me refined as rotating group:
 C32(H32A,H32B,H32C), C34(H34A,H34B,H34C), C35(H35A,H35B,H35C), C42(H42A,H42B,
 H42C), C44(H44A,H44B,H44C), C45(H45A,H45B,H45C), C77(H77A,H77B,H77C), C79(H79A,
 H79B,H79C), C80(H80A,H80B,H80C), C87(H87A,H87B,H87C), C89(H89A,H89B,H89C),
 C90(H90A,H90B,H90C)
;
_smtbx_masks_void_probe_radius 1.2
_smtbx_masks_void_truncation_radius 1.2
_olex2_submission_special_instructions 'No special instructions were received'

loop_
_space_group_symop_operation_xyz
'x, y, z'
'-x, -y, -z'

loop_
_atom_site_label
_atom_site_type_symbol
_atom_site_fract_x
_atom_site_fract_y
_atom_site_fract_z
_atom_site_U_iso_or_equiv
_atom_site_adp_type
_atom_site_occupancy
_atom_site_site_symmetry_order
_atom_site_calc_flag
_atom_site_refinement_flags_posn
_atom_site_refinement_flags_adp
_atom_site_refinement_flags_occupancy
_atom_site_disorder_assembly
_atom_site_disorder_group
C1 C 0.4808(2) 0.0760(2) 0.81754(19) 0.0273(6) Uani 1 1 d . . . . .
C2 C 0.4020(2) 0.1068(2) 0.85942(18) 0.0280(6) Uani 1 1 d . . . . .
C3 C 0.3284(2) 0.0578(2) 0.88771(19) 0.0289(7) Uani 1 1 d . . . . .
H3 H 0.327402 0.004907 0.876561 0.035 Uiso 1 1 calc R U . . .
C4 C 0.2569(2) 0.0857(2) 0.9319(2) 0.0309(7) Uani 1 1 d . . . . .
H4 H 0.207651 0.051813 0.949876 0.037 Uiso 1 1 calc R U . . .
C5 C 0.2565(2) 0.1624(2) 0.95003(19) 0.0297(7) Uani 1 1 d . . . . .
C6 C 0.3290(2) 0.2122(2) 0.9209(2) 0.0315(7) Uani 1 1 d . . . . .
H6 H 0.329677 0.265411 0.931539 0.038 Uiso 1 1 calc R U . . .
C7 C 0.4001(2) 0.1844(2) 0.8764(2) 0.0300(7) Uani 1 1 d . . . . .
H7 H 0.448764 0.219184 0.856985 0.036 Uiso 1 1 calc R U . . .
C8 C 0.1811(2) 0.1898(2) 1.0007(2) 0.0331(7) Uani 1 1 d . . . . .
C9 C 0.1347(3) 0.1326(3) 1.0696(2) 0.0433(9) Uani 1 1 d . . . . .
H9 H 0.152034 0.076111 1.084545 0.052 Uiso 1 1 calc R U . . .
C10 C 0.0634(3) 0.1571(3) 1.1167(3) 0.0565(12) Uani 1 1 d . . . . .
H10 H 0.032443 0.117090 1.163329 0.068 Uiso 1 1 calc R U . . .
C11 C 0.0372(3) 0.2382(3) 1.0969(3) 0.0550(12) Uani 1 1 d . . . . .
H11 H -0.011584 0.254550 1.129463 0.066 Uiso 1 1 calc R U . . .
C12 C 0.0824(3) 0.2957(3) 1.0293(3) 0.0528(11) Uani 1 1 d . . . . .
H12 H 0.064458 0.352000 1.014956 0.063 Uiso 1 1 calc R U . . .
C13 C 0.1544(3) 0.2724(3) 0.9814(2) 0.0414(9) Uani 1 1 d . . . . .
H13 H 0.185323 0.312943 0.935317 0.050 Uiso 1 1 calc R U . . .
C14 C 0.5602(2) 0.09757(19) 0.83828(19) 0.0263(6) Uani 1 1 d . . . . .
C15 C 0.5648(2) 0.08894(19) 0.92206(19) 0.0277(6) Uani 1 1 d . . . . .
H15 H 0.515620 0.075261 0.964098 0.033 Uiso 1 1 calc R U . . .
C16 C 0.6397(2) 0.1000(2) 0.94456(19) 0.0296(7) Uani 1 1 d . . . . .
H16 H 0.641156 0.093545 1.001845 0.035 Uiso 1 1 calc R U . . .
C17 C 0.7139(2) 0.1208(2) 0.8840(2) 0.0302(7) Uani 1 1 d . . . . .
C18 C 0.7071(2) 0.1351(2) 0.80000(19) 0.0297(7) Uani 1 1 d . . . . .
H18 H 0.754975 0.153274 0.757280 0.036 Uiso 1 1 calc R U . . .
C19 C 0.6320(2) 0.1234(2) 0.77774(19) 0.0286(7) Uani 1 1 d . . . . .
H19 H 0.629613 0.133078 0.720228 0.034 Uiso 1 1 calc R U . . .
C20 C 0.7956(2) 0.1230(2) 0.9095(2) 0.0351(7) Uani 1 1 d . . . . .
C21 C 0.8015(3) 0.1460(3) 0.9822(2) 0.0410(8) Uani 1 1 d . . . . .
H21 H 0.753085 0.164067 1.013760 0.049 Uiso 1 1 calc R U . . .
C22 C 0.8770(3) 0.1427(3) 1.0084(3) 0.0532(11) Uani 1 1 d . . . . .
H22 H 0.879767 0.158532 1.057672 0.064 Uiso 1 1 calc R U . . .
C23 C 0.9485(3) 0.1165(3) 0.9636(3) 0.0564(12) Uani 1 1 d . . . . .
H23 H 1.000106 0.113928 0.982119 0.068 Uiso 1 1 calc R U . . .
C24 C 0.9437(3) 0.0942(3) 0.8919(3) 0.0551(11) Uani 1 1 d . . . . .
H24 H 0.992471 0.075912 0.861063 0.066 Uiso 1 1 calc R U . . .
C25 C 0.8691(3) 0.0979(3) 0.8641(2) 0.0423(9) Uani 1 1 d . . . . .
H25 H 0.867453 0.083374 0.813902 0.051 Uiso 1 1 calc R U . . .
C26 C 0.3738(2) 0.1086(2) 0.6022(2) 0.0302(7) Uani 1 1 d . . . . .
C27 C 0.3207(2) 0.1073(2) 0.6802(2) 0.0313(7) Uani 1 1 d . . . . .
H27 H 0.328931 0.148023 0.707985 0.038 Uiso 1 1 calc R U . . .
C28 C 0.2565(2) 0.0473(2) 0.7167(2) 0.0328(7) Uani 1 1 d . . . . .
H28 H 0.222939 0.047041 0.769537 0.039 Uiso 1 1 calc R U . . .
C29 C 0.2407(2) -0.0139(2) 0.6752(2) 0.0322(7) Uani 1 1 d . . . . .
C30 C 0.2940(2) -0.0148(2) 0.6007(2) 0.0334(7) Uani 1 1 d . . . . .
H30 H 0.285201 -0.054901 0.572441 0.040 Uiso 1 1 calc R U . . .
C31 C 0.3618(2) 0.0437(2) 0.56603(19) 0.0306(7) Uani 1 1 d . . . . .
H31 H 0.399953 0.038919 0.517328 0.037 Uiso 1 1 calc R U . . .
C32 C 0.4416(3) 0.1727(2) 0.5606(2) 0.0417(9) Uani 1 1 d . . . . .
H32A H 0.489262 0.146929 0.532127 0.063 Uiso 1 1 calc R U . . .
H32B H 0.459203 0.194797 0.602806 0.063 Uiso 1 1 calc R U . . .
H32C H 0.420717 0.218354 0.519507 0.063 Uiso 1 1 calc R U . . .
C33 C 0.1681(3) -0.0748(3) 0.7140(2) 0.0458(10) Uani 1 1 d . . . . .
H33 H 0.154322 -0.079335 0.775402 0.055 Uiso 1 1 calc R U . . .
C34 C 0.0922(3) -0.0382(4) 0.6760(3) 0.0659(14) Uani 1 1 d . . . . .
H34A H 0.079519 0.016543 0.686337 0.099 Uiso 1 1 calc R U . . .
H34B H 0.043939 -0.075960 0.701890 0.099 Uiso 1 1 calc R U . . .
H34C H 0.104827 -0.031907 0.615496 0.099 Uiso 1 1 calc R U . . .
C35 C 0.1860(3) -0.1619(3) 0.7034(3) 0.0597(13) Uani 1 1 d . . . . .
H35A H 0.197015 -0.159369 0.643707 0.090 Uiso 1 1 calc R U . . .
H35B H 0.137525 -0.198612 0.732392 0.090 Uiso 1 1 calc R U . . .
H35C H 0.234893 -0.183991 0.727377 0.090 Uiso 1 1 calc R U . . .
C36 C 0.5995(2) -0.1531(2) 0.8286(2) 0.0327(7) Uani 1 1 d . . . . .
C37 C 0.6523(2) -0.0831(2) 0.8177(2) 0.0348(8) Uani 1 1 d . . . . .
H37 H 0.644462 -0.053256 0.859108 0.042 Uiso 1 1 calc R U . . .
C38 C 0.7163(2) -0.0576(2) 0.7460(2) 0.0341(7) Uani 1 1 d . . . . .
H38 H 0.748349 -0.008573 0.738015 0.041 Uiso 1 1 calc R U . . .
C39 C 0.7338(2) -0.1045(2) 0.6849(2) 0.0329(7) Uani 1 1 d . . . . .
C40 C 0.6804(2) -0.1702(2) 0.6936(2) 0.0331(7) Uani 1 1 d . . . . .
H40 H 0.689263 -0.200704 0.652770 0.040 Uiso 1 1 calc R U . . .
C41 C 0.6117(2) -0.1929(2) 0.7634(2) 0.0321(7) Uani 1 1 d . . . . .
H41 H 0.573690 -0.235700 0.765709 0.039 Uiso 1 1 calc R U . . .
C42 C 0.5314(3) -0.1826(3) 0.9046(2) 0.0448(9) Uani 1 1 d . . . . .
H42A H 0.489115 -0.214283 0.891259 0.067 Uiso 1 1 calc R U . . .
H42B H 0.505473 -0.134180 0.921533 0.067 Uiso 1 1 calc R U . . .
H42C H 0.555285 -0.218504 0.950566 0.067 Uiso 1 1 calc R U . . .
C43 C 0.8052(2) -0.0756(3) 0.6101(3) 0.0426(9) Uani 1 1 d . . . . .
H43 H 0.793298 -0.017231 0.579376 0.051 Uiso 1 1 calc R U . . .
C44 C 0.8871(3) -0.0733(5) 0.6399(4) 0.0805(18) Uani 1 1 d . . . . .
H44A H 0.898167 -0.128953 0.674086 0.121 Uiso 1 1 calc R U . . .
H44B H 0.882962 -0.033132 0.673471 0.121 Uiso 1 1 calc R U . . .
H44C H 0.932763 -0.056171 0.591298 0.121 Uiso 1 1 calc R U . . .
C45 C 0.8143(3) -0.1289(3) 0.5485(3) 0.0582(12) Uani 1 1 d . . . . .
H45A H 0.825607 -0.186735 0.577054 0.087 Uiso 1 1 calc R U . . .
H45B H 0.860556 -0.106903 0.501703 0.087 Uiso 1 1 calc R U . . .
H45C H 0.762402 -0.127257 0.527242 0.087 Uiso 1 1 calc R U . . .
C46 C 0.4964(2) 0.4257(2) 0.67889(18) 0.0269(6) Uani 1 1 d . . . . .
C47 C 0.5752(2) 0.39729(19) 0.63471(18) 0.0270(6) Uani 1 1 d . . . . .
C48 C 0.6413(2) 0.4522(2) 0.5903(2) 0.0326(7) Uani 1 1 d . . . . .
H48 H 0.637518 0.509389 0.590277 0.039 Uiso 1 1 calc R U . . .
C49 C 0.7126(2) 0.4245(2) 0.5462(2) 0.0341(7) Uani 1 1 d . . . . .
H49 H 0.756600 0.463301 0.516250 0.041 Uiso 1 1 calc R U . . .
C50 C 0.7212(2) 0.3408(2) 0.5449(2) 0.0317(7) Uani 1 1 d . . . . .
C51 C 0.6552(2) 0.2858(2) 0.58984(19) 0.0307(7) Uani 1 1 d . . . . .
H51 H 0.659229 0.228597 0.590114 0.037 Uiso 1 1 calc R U . . .
C52 C 0.5840(2) 0.3132(2) 0.63404(19) 0.0279(6) Uani 1 1 d . . . . .
H52 H 0.540258 0.274303 0.664442 0.034 Uiso 1 1 calc R U . . .
C53 C 0.7967(2) 0.3109(2) 0.4966(2) 0.0351(8) Uani 1 1 d . . . . .
C54 C 0.8444(3) 0.3659(3) 0.4255(2) 0.0435(9) Uani 1 1 d . . . . .
H54 H 0.827912 0.422340 0.407769 0.052 Uiso 1 1 calc R U . . .
C55 C 0.9155(3) 0.3380(3) 0.3809(3) 0.0529(11) Uani 1 1 d . . . . .
H55 H 0.947542 0.375956 0.333288 0.063 Uiso 1 1 calc R U . . .
C56 C 0.9403(3) 0.2557(3) 0.4051(3) 0.0549(12) Uani 1 1 d . . . . .
H56 H 0.989161 0.237217 0.374763 0.066 Uiso 1 1 calc R U . . .
C57 C 0.8927(3) 0.2008(3) 0.4743(3) 0.0511(11) Uani 1 1 d . . . . .
H57 H 0.908408 0.143941 0.490808 0.061 Uiso 1 1 calc R U . . .
C58 C 0.8222(3) 0.2284(3) 0.5197(3) 0.0418(9) Uani 1 1 d . . . . .
H58 H 0.790706 0.190138 0.567413 0.050 Uiso 1 1 calc R U . . .
C59 C 0.4180(2) 0.39471(19) 0.66493(19) 0.0272(6) Uani 1 1 d . . . . .
C60 C 0.4106(2) 0.3918(2) 0.58453(19) 0.0292(7) Uani 1 1 d . . . . .
H60 H 0.455905 0.410973 0.539018 0.035 Uiso 1 1 calc R U . . .
C61 C 0.3389(2) 0.3615(2) 0.56994(19) 0.0304(7) Uani 1 1 d . . . . .
H61 H 0.335919 0.360402 0.514709 0.036 Uiso 1 1 calc R U . . .
C62 C 0.2703(2) 0.3324(2) 0.6355(2) 0.0295(7) Uani 1 1 d . . . . .
C63 C 0.2782(2) 0.3350(2) 0.7155(2) 0.0321(7) Uani 1 1 d . . . . .
H63 H 0.232999 0.315486 0.761108 0.038 Uiso 1 1 calc R U . . .
C64 C 0.3500(2) 0.3650(2) 0.73027(19) 0.0288(7) Uani 1 1 d . . . . .
H64 H 0.353250 0.365519 0.785622 0.035 Uiso 1 1 calc R U . . .
C65 C 0.1931(2) 0.3001(2) 0.6195(2) 0.0347(7) Uani 1 1 d . . . . .
C66 C 0.1401(3) 0.2432(3) 0.6825(3) 0.0429(9) Uani 1 1 d . . . . .
H66 H 0.154270 0.223046 0.736182 0.051 Uiso 1 1 calc R U . . .
C67 C 0.0668(3) 0.2154(3) 0.6683(3) 0.0542(11) Uani 1 1 d . . . . .
H67 H 0.031275 0.176553 0.712201 0.065 Uiso 1 1 calc R U . . .
C68 C 0.0454(3) 0.2440(4) 0.5906(3) 0.0605(13) Uani 1 1 d . . . . .
H68 H -0.004932 0.224996 0.580965 0.073 Uiso 1 1 calc R U . . .
C69 C 0.0970(3) 0.3001(3) 0.5272(3) 0.0587(13) Uani 1 1 d . . . . .
H69 H 0.082194 0.319794 0.473699 0.070 Uiso 1 1 calc R U . . .
C70 C 0.1706(3) 0.3283(3) 0.5408(3) 0.0450(9) Uani 1 1 d . . . . .
H70 H 0.205973 0.366837 0.496464 0.054 Uiso 1 1 calc R U . . .
C71 C 0.3658(2) 0.6456(2) 0.6762(2) 0.0349(8) Uani 1 1 d . . . . .
C72 C 0.3175(2) 0.5714(2) 0.6935(2) 0.0351(8) Uani 1 1 d . . . . .
H72 H 0.323917 0.540324 0.653188 0.042 Uiso 1 1 calc R U . . .
C73 C 0.2601(2) 0.5432(2) 0.7697(2) 0.0370(8) Uani 1 1 d . . . . .
H73 H 0.231293 0.491384 0.781580 0.044 Uiso 1 1 calc R U . . .
C74 C 0.2444(2) 0.5914(2) 0.8296(2) 0.0376(8) Uani 1 1 d . . . . .
C75 C 0.2934(2) 0.6618(2) 0.8141(2) 0.0364(8) Uani 1 1 d . . . . .
H75 H 0.285491 0.694144 0.853368 0.044 Uiso 1 1 calc R U . . .
C76 C 0.3559(3) 0.6866(2) 0.7395(2) 0.0363(8) Uani 1 1 d . . . . .
H76 H 0.391988 0.732423 0.732691 0.044 Uiso 1 1 calc R U . . .
C77 C 0.4276(3) 0.6761(3) 0.5962(2) 0.0510(11) Uani 1 1 d . . . . .
H77A H 0.402716 0.720704 0.557389 0.077 Uiso 1 1 calc R U . . .
H77B H 0.442903 0.629787 0.570924 0.077 Uiso 1 1 calc R U . . .
H77C H 0.477599 0.697838 0.607704 0.077 Uiso 1 1 calc R U . . .
C78 C 0.1801(3) 0.5589(3) 0.9094(3) 0.0560(12) Uani 1 1 d . . . . .
H78 H 0.192668 0.498936 0.934112 0.067 Uiso 1 1 calc R U . . .
C79 C 0.1814(4) 0.6054(4) 0.9750(3) 0.0778(19) Uani 1 1 d . . . . .
H79A H 0.238466 0.607030 0.984658 0.117 Uiso 1 1 calc R U . . .
H79B H 0.144452 0.576595 1.027466 0.117 Uiso 1 1 calc R U . . .
H79C H 0.162095 0.662618 0.955225 0.117 Uiso 1 1 calc R U . . .
C80 C 0.0929(3) 0.5619(4) 0.8855(4) 0.0782(18) Uani 1 1 d . . . . .
H80A H 0.050646 0.539545 0.936100 0.117 Uiso 1 1 calc R U . . .
H80B H 0.093087 0.528063 0.846216 0.117 Uiso 1 1 calc R U . . .
H80C H 0.079901 0.619846 0.859150 0.117 Uiso 1 1 calc R U . . .
C81 C 0.6286(2) 0.3965(2) 0.8608(2) 0.0351(7) Uani 1 1 d . . . . .
C82 C 0.6238(2) 0.4499(2) 0.9127(2) 0.0361(8) Uani 1 1 d . . . . .
H82 H 0.582889 0.439100 0.962967 0.043 Uiso 1 1 calc R U . . .
C83 C 0.6790(2) 0.5201(2) 0.8919(2) 0.0347(8) Uani 1 1 d . . . . .
H83 H 0.675589 0.553632 0.929739 0.042 Uiso 1 1 calc R U . . .
C84 C 0.7377(2) 0.5408(2) 0.8175(2) 0.0324(7) Uani 1 1 d . . . . .
C85 C 0.7377(2) 0.4898(2) 0.7608(2) 0.0344(7) Uani 1 1 d . . . . .
H85 H 0.772998 0.505401 0.707003 0.041 Uiso 1 1 calc R U . . .
C86 C 0.6871(2) 0.4180(2) 0.7830(2) 0.0352(8) Uani 1 1 d . . . . .
H86 H 0.691647 0.383266 0.746086 0.042 Uiso 1 1 calc R U . . .
C87 C 0.5727(3) 0.3199(2) 0.8833(3) 0.0493(10) Uani 1 1 d . . . . .
H87A H 0.597897 0.272619 0.918592 0.074 Uiso 1 1 calc R U . . .
H87B H 0.566082 0.306415 0.831931 0.074 Uiso 1 1 calc R U . . .
H87C H 0.517855 0.331115 0.913778 0.074 Uiso 1 1 calc R U . . .
C88 C 0.7950(3) 0.6171(3) 0.7912(3) 0.0441(9) Uani 1 1 d . . . . .
H88 H 0.792662 0.647313 0.731882 0.053 Uiso 1 1 calc R U . . .
C89 C 0.7698(3) 0.6776(3) 0.8451(3) 0.0508(10) Uani 1 1 d . . . . .
H89A H 0.711107 0.692576 0.845321 0.076 Uiso 1 1 calc R U . . .
H89B H 0.804980 0.728124 0.822027 0.076 Uiso 1 1 calc R U . . .
H89C H 0.776988 0.650798 0.902535 0.076 Uiso 1 1 calc R U . . .
C90 C 0.8850(3) 0.5890(3) 0.7950(4) 0.0651(14) Uani 1 1 d . . . . .
H90A H 0.888713 0.559651 0.852947 0.098 Uiso 1 1 calc R U . . .
H90B H 0.922473 0.638002 0.775357 0.098 Uiso 1 1 calc R U . . .
H90C H 0.901414 0.551278 0.759270 0.098 Uiso 1 1 calc R U . . .
Cl1 Cl 0.34189(6) -0.13174(5) 0.81817(5) 0.03194(17) Uani 1 1 d . . . . .
Cl2 Cl 0.48921(5) -0.09726(5) 0.64018(5) 0.02960(16) Uani 1 1 d . . . . .
Cl3 Cl 0.63477(6) 0.06092(5) 0.58896(5) 0.03116(16) Uani 1 1 d . . . . .
Cl4 Cl 0.36351(6) 0.43527(5) 0.91493(5) 0.03280(17) Uani 1 1 d . . . . .
Cl5 Cl 0.49470(6) 0.60347(5) 0.85138(5) 0.03097(16) Uani 1 1 d . . . . .
Cl6 Cl 0.63326(6) 0.64178(5) 0.66421(5) 0.03408(18) Uani 1 1 d . . . . .
P1 P 0.48374(6) 0.01417(5) 0.75210(5) 0.02610(16) Uani 1 1 d . . . . .
P2 P 0.49643(6) 0.49045(5) 0.74044(5) 0.02585(16) Uani 1 1 d . . . . .
Ru1 Ru 0.37439(2) -0.01497(2) 0.69486(2) 0.02567(6) Uani 1 1 d . . . . .
Ru2 Ru 0.59838(2) -0.06008(2) 0.70655(2) 0.02600(6) Uani 1 1 d . . . . .
Ru3 Ru 0.38155(2) 0.55701(2) 0.79635(2) 0.02641(7) Uani 1 1 d . . . . .
Ru4 Ru 0.60935(2) 0.52582(2) 0.78907(2) 0.02635(7) Uani 1 1 d . . . . .

loop_
_atom_site_aniso_label
_atom_site_aniso_U_11
_atom_site_aniso_U_22
_atom_site_aniso_U_33
_atom_site_aniso_U_23
_atom_site_aniso_U_13
_atom_site_aniso_U_12
C1 0.0379(17) 0.0256(14) 0.0212(13) -0.0109(11) -0.0074(12) 0.0083(13)
C2 0.0383(17) 0.0287(15) 0.0186(13) -0.0107(12) -0.0048(12) 0.0068(13)
C3 0.0410(18) 0.0261(15) 0.0218(14) -0.0102(12) -0.0073(13) 0.0067(13)
C4 0.0387(18) 0.0310(16) 0.0249(15) -0.0112(13) -0.0062(13) 0.0040(14)
C5 0.0404(18) 0.0292(15) 0.0217(14) -0.0106(12) -0.0081(13) 0.0103(14)
C6 0.045(2) 0.0259(15) 0.0266(15) -0.0121(13) -0.0084(14) 0.0094(14)
C7 0.0388(18) 0.0280(15) 0.0254(15) -0.0113(12) -0.0057(13) 0.0035(13)
C8 0.0385(18) 0.0382(18) 0.0281(16) -0.0184(14) -0.0079(14) 0.0081(15)
C9 0.049(2) 0.046(2) 0.0357(19) -0.0183(17) 0.0011(17) 0.0020(18)
C10 0.051(3) 0.073(3) 0.048(2) -0.034(2) 0.009(2) -0.005(2)
C11 0.045(2) 0.078(3) 0.055(3) -0.046(3) -0.002(2) 0.011(2)
C12 0.050(2) 0.061(3) 0.062(3) -0.039(2) -0.015(2) 0.021(2)
C13 0.048(2) 0.042(2) 0.0394(19) -0.0206(17) -0.0086(17) 0.0147(17)
C14 0.0391(17) 0.0203(13) 0.0230(14) -0.0100(11) -0.0091(12) 0.0047(12)
C15 0.0389(17) 0.0234(14) 0.0224(14) -0.0091(11) -0.0067(13) 0.0058(13)
C16 0.0400(18) 0.0285(15) 0.0199(13) -0.0065(12) -0.0063(13) 0.0063(13)
C17 0.0405(18) 0.0290(15) 0.0224(14) -0.0089(12) -0.0077(13) 0.0075(14)
C18 0.0366(17) 0.0302(16) 0.0214(14) -0.0066(12) -0.0045(13) 0.0039(13)
C19 0.0417(18) 0.0259(15) 0.0196(13) -0.0092(11) -0.0056(13) 0.0050(13)
C20 0.044(2) 0.0332(17) 0.0288(16) -0.0074(14) -0.0102(15) 0.0014(15)
C21 0.050(2) 0.045(2) 0.0314(17) -0.0113(16) -0.0122(16) -0.0024(18)
C22 0.058(3) 0.068(3) 0.040(2) -0.014(2) -0.023(2) -0.005(2)
C23 0.052(3) 0.065(3) 0.054(3) -0.008(2) -0.026(2) 0.000(2)
C24 0.043(2) 0.065(3) 0.057(3) -0.014(2) -0.012(2) 0.007(2)
C25 0.048(2) 0.044(2) 0.0377(19) -0.0136(17) -0.0118(17) 0.0068(18)
C26 0.0375(18) 0.0251(15) 0.0281(15) -0.0057(12) -0.0098(13) 0.0055(13)
C27 0.0413(19) 0.0287(15) 0.0283(15) -0.0118(13) -0.0146(14) 0.0184(14)
C28 0.0349(17) 0.0407(18) 0.0247(15) -0.0133(14) -0.0066(13) 0.0135(15)
C29 0.0364(18) 0.0356(17) 0.0255(15) -0.0065(13) -0.0113(13) 0.0054(14)
C30 0.0429(19) 0.0378(18) 0.0242(15) -0.0129(13) -0.0121(14) 0.0068(15)
C31 0.0418(19) 0.0304(16) 0.0204(14) -0.0071(12) -0.0084(13) 0.0056(14)
C32 0.055(2) 0.0282(17) 0.042(2) -0.0055(15) -0.0152(18) 0.0040(16)
C33 0.040(2) 0.063(3) 0.0295(18) -0.0012(17) -0.0089(16) -0.0083(19)
C34 0.042(2) 0.092(4) 0.056(3) -0.004(3) -0.012(2) -0.005(3)
C35 0.062(3) 0.053(3) 0.063(3) 0.001(2) -0.029(2) -0.019(2)
C36 0.0407(19) 0.0342(17) 0.0256(15) -0.0113(13) -0.0100(14) 0.0125(15)
C37 0.046(2) 0.0337(17) 0.0347(17) -0.0189(14) -0.0217(15) 0.0166(15)
C38 0.0339(18) 0.0317(17) 0.0432(19) -0.0180(15) -0.0135(15) 0.0111(14)
C39 0.0334(17) 0.0329(17) 0.0354(17) -0.0143(14) -0.0094(14) 0.0123(14)
C40 0.046(2) 0.0250(15) 0.0313(16) -0.0123(13) -0.0098(15) 0.0116(14)
C41 0.0438(19) 0.0235(15) 0.0309(16) -0.0088(13) -0.0109(14) 0.0076(14)
C42 0.056(2) 0.051(2) 0.0255(17) -0.0092(16) -0.0078(16) 0.0114(19)
C43 0.0359(19) 0.040(2) 0.048(2) -0.0105(17) -0.0014(17) 0.0107(16)
C44 0.045(3) 0.119(5) 0.084(4) -0.044(4) -0.006(3) 0.004(3)
C45 0.062(3) 0.065(3) 0.043(2) -0.015(2) -0.003(2) 0.016(2)
C46 0.0376(17) 0.0254(14) 0.0200(13) -0.0099(11) -0.0072(12) 0.0073(13)
C47 0.0404(18) 0.0252(14) 0.0181(13) -0.0104(11) -0.0066(12) 0.0071(13)
C48 0.045(2) 0.0277(15) 0.0253(15) -0.0101(13) -0.0028(14) 0.0032(14)
C49 0.044(2) 0.0304(16) 0.0278(16) -0.0104(13) -0.0025(14) 0.0005(15)
C50 0.0430(19) 0.0318(16) 0.0217(14) -0.0114(13) -0.0049(13) 0.0067(14)
C51 0.0453(19) 0.0263(15) 0.0232(14) -0.0116(12) -0.0081(13) 0.0101(14)
C52 0.0375(17) 0.0245(14) 0.0234(14) -0.0101(12) -0.0049(13) 0.0028(13)
C53 0.0386(19) 0.0426(19) 0.0301(16) -0.0197(15) -0.0083(14) 0.0098(15)
C54 0.046(2) 0.050(2) 0.0350(19) -0.0181(17) -0.0027(16) 0.0067(18)
C55 0.045(2) 0.072(3) 0.045(2) -0.029(2) 0.0037(18) 0.000(2)
C56 0.042(2) 0.080(3) 0.059(3) -0.050(3) -0.008(2) 0.015(2)
C57 0.049(2) 0.058(3) 0.062(3) -0.039(2) -0.020(2) 0.026(2)
C58 0.046(2) 0.045(2) 0.042(2) -0.0239(17) -0.0120(17) 0.0137(17)
C59 0.0395(18) 0.0237(14) 0.0203(13) -0.0101(11) -0.0050(12) 0.0059(13)
C60 0.0406(18) 0.0286(15) 0.0203(14) -0.0111(12) -0.0053(13) 0.0070(14)
C61 0.0408(18) 0.0335(16) 0.0203(14) -0.0125(12) -0.0081(13) 0.0094(14)
C62 0.0382(18) 0.0249(14) 0.0288(15) -0.0121(12) -0.0092(13) 0.0086(13)
C63 0.0428(19) 0.0313(16) 0.0242(15) -0.0127(13) -0.0050(13) 0.0054(14)
C64 0.0401(18) 0.0283(15) 0.0180(13) -0.0082(12) -0.0038(12) 0.0057(13)
C65 0.0416(19) 0.0333(17) 0.0356(17) -0.0184(14) -0.0116(15) 0.0101(15)
C66 0.042(2) 0.041(2) 0.051(2) -0.0223(18) -0.0092(18) 0.0040(17)
C67 0.044(2) 0.062(3) 0.064(3) -0.032(2) -0.006(2) -0.003(2)
C68 0.042(2) 0.082(4) 0.077(3) -0.052(3) -0.014(2) 0.004(2)
C69 0.056(3) 0.079(3) 0.062(3) -0.042(3) -0.030(2) 0.016(3)
C70 0.048(2) 0.054(2) 0.044(2) -0.0264(19) -0.0193(18) 0.0137(19)
C71 0.0395(19) 0.0412(19) 0.0247(15) -0.0085(14) -0.0108(14) 0.0116(15)
C72 0.046(2) 0.0340(17) 0.0326(17) -0.0162(14) -0.0186(15) 0.0158(15)
C73 0.0356(18) 0.0301(17) 0.048(2) -0.0125(15) -0.0144(16) 0.0088(14)
C74 0.0370(19) 0.0340(18) 0.0369(18) -0.0081(15) -0.0004(15) 0.0147(15)
C75 0.051(2) 0.0296(16) 0.0297(16) -0.0100(13) -0.0100(15) 0.0174(15)
C76 0.052(2) 0.0248(15) 0.0316(17) -0.0046(13) -0.0118(16) 0.0094(15)
C77 0.058(3) 0.064(3) 0.0230(17) -0.0012(17) -0.0049(17) 0.009(2)
C78 0.052(3) 0.045(2) 0.051(2) 0.0018(19) 0.012(2) 0.018(2)
C79 0.078(4) 0.101(4) 0.035(2) -0.009(3) 0.013(2) 0.037(3)
C80 0.047(3) 0.068(3) 0.104(5) -0.021(3) 0.016(3) 0.007(2)
C81 0.043(2) 0.0253(15) 0.0354(18) -0.0034(13) -0.0126(15) 0.0062(14)
C82 0.0387(19) 0.0424(19) 0.0223(15) -0.0031(14) -0.0043(14) 0.0073(16)
C83 0.048(2) 0.0385(18) 0.0225(15) -0.0139(13) -0.0116(14) 0.0084(16)
C84 0.0357(18) 0.0373(18) 0.0261(15) -0.0113(13) -0.0071(13) 0.0033(14)
C85 0.0334(17) 0.044(2) 0.0282(16) -0.0160(15) -0.0046(13) 0.0076(15)
C86 0.046(2) 0.0322(17) 0.0316(17) -0.0134(14) -0.0128(15) 0.0174(15)
C87 0.055(3) 0.0280(18) 0.060(3) 0.0021(17) -0.018(2) 0.0005(17)
C88 0.052(2) 0.044(2) 0.0376(19) -0.0095(17) -0.0131(18) -0.0048(18)
C89 0.052(2) 0.044(2) 0.065(3) -0.019(2) -0.025(2) 0.0072(19)
C90 0.040(2) 0.065(3) 0.099(4) -0.046(3) -0.001(3) -0.001(2)
Cl1 0.0453(5) 0.0271(4) 0.0246(3) -0.0097(3) -0.0066(3) 0.0042(3)
Cl2 0.0372(4) 0.0308(4) 0.0259(3) -0.0166(3) -0.0066(3) 0.0066(3)
Cl3 0.0433(4) 0.0285(4) 0.0231(3) -0.0112(3) -0.0046(3) 0.0044(3)
Cl4 0.0509(5) 0.0271(4) 0.0201(3) -0.0083(3) -0.0039(3) 0.0035(3)
Cl5 0.0425(4) 0.0298(4) 0.0246(3) -0.0150(3) -0.0061(3) 0.0057(3)
Cl6 0.0533(5) 0.0261(4) 0.0232(3) -0.0091(3) -0.0048(3) 0.0011(3)
P1 0.0357(4) 0.0248(4) 0.0213(3) -0.0115(3) -0.0073(3) 0.0064(3)
P2 0.0367(4) 0.0243(4) 0.0190(3) -0.0106(3) -0.0054(3) 0.0053(3)
Ru1 0.03449(14) 0.02572(12) 0.01981(11) -0.01117(9) -0.00642(10) 0.00627(10)
Ru2 0.03472(14) 0.02442(12) 0.02230(12) -0.01220(9) -0.00652(10) 0.00663(10)
Ru3 0.03739(14) 0.02373(12) 0.01942(11) -0.00967(9) -0.00427(10) 0.00606(10)
Ru4 0.03670(14) 0.02575(12) 0.01853(11) -0.00990(9) -0.00502(10) 0.00376(10)

loop_
_atom_type_symbol
_atom_type_description
_atom_type_scat_dispersion_real
_atom_type_scat_dispersion_imag
_atom_type_scat_source
C C 0.0033 0.0016 'International Tables Vol C Tables 4.2.6.8 and 6.1.1.4'
H H 0.0000 0.0000 'International Tables Vol C Tables 4.2.6.8 and 6.1.1.4'
Cl Cl 0.1484 0.1585 'International Tables Vol C Tables 4.2.6.8 and 6.1.1.4'
P P 0.1023 0.0942 'International Tables Vol C Tables 4.2.6.8 and 6.1.1.4'
Ru Ru -1.2594 0.8363 'International Tables Vol C Tables 4.2.6.8 and 6.1.1.4'

loop_
_exptl_crystal_face_index_h
_exptl_crystal_face_index_k
_exptl_crystal_face_index_l
_exptl_crystal_face_perp_dist
-1 1 1 0.1810
0 1 0 0.1910
-1 0 1 0.1830
0 -1 0 0.3010
3 0 -4 0.1230
-1 0 -1 0.1130
1 1 1 0.1860
1 0 1 0.1800
-3 -3 -2 0.2740
2 -3 -2 0.2990

loop_
_geom_angle_atom_site_label_1
_geom_angle_atom_site_label_2
_geom_angle_atom_site_label_3
_geom_angle
_geom_angle_site_symmetry_1
_geom_angle_site_symmetry_3
_geom_angle_publ_flag
C2 C1 C14 117.4(3) . . ?
C2 C1 P1 123.4(3) . . ?
C14 C1 P1 119.2(2) . . ?
C3 C2 C1 121.9(3) . . ?
C7 C2 C1 120.5(3) . . ?
C7 C2 C3 117.5(3) . . ?
C2 C3 H3 119.5 . . ?
C4 C3 C2 120.9(3) . . ?
C4 C3 H3 119.5 . . ?
C3 C4 H4 119.5 . . ?
C5 C4 C3 121.0(3) . . ?
C5 C4 H4 119.5 . . ?
C4 C5 C6 118.5(3) . . ?
C4 C5 C8 120.5(3) . . ?
C6 C5 C8 121.0(3) . . ?
C5 C6 H6 119.8 . . ?
C7 C6 C5 120.4(3) . . ?
C7 C6 H6 119.8 . . ?
C2 C7 H7 119.1 . . ?
C6 C7 C2 121.7(3) . . ?
C6 C7 H7 119.1 . . ?
C9 C8 C5 120.2(3) . . ?
C9 C8 C13 117.9(3) . . ?
C13 C8 C5 121.8(3) . . ?
C8 C9 H9 119.6 . . ?
C10 C9 C8 120.8(4) . . ?
C10 C9 H9 119.6 . . ?
C9 C10 H10 119.5 . . ?
C11 C10 C9 120.9(5) . . ?
C11 C10 H10 119.5 . . ?
C10 C11 H11 120.4 . . ?
C10 C11 C12 119.1(4) . . ?
C12 C11 H11 120.4 . . ?
C11 C12 H12 119.6 . . ?
C11 C12 C13 120.8(4) . . ?
C13 C12 H12 119.6 . . ?
C8 C13 C12 120.5(4) . . ?
C8 C13 H13 119.8 . . ?
C12 C13 H13 119.8 . . ?
C15 C14 C1 119.5(3) . . ?
C19 C14 C1 122.6(3) . . ?
C19 C14 C15 117.9(3) . . ?
C14 C15 H15 119.5 . . ?
C16 C15 C14 121.1(3) . . ?
C16 C15 H15 119.5 . . ?
C15 C16 H16 119.4 . . ?
C15 C16 C17 121.2(3) . . ?
C17 C16 H16 119.4 . . ?
C16 C17 C20 120.7(3) . . ?
C18 C17 C16 116.9(3) . . ?
C18 C17 C20 122.3(3) . . ?
C17 C18 H18 119.2 . . ?
C19 C18 C17 121.6(3) . . ?
C19 C18 H18 119.2 . . ?
C14 C19 H19 119.5 . . ?
C18 C19 C14 121.1(3) . . ?
C18 C19 H19 119.5 . . ?
C21 C20 C17 121.2(3) . . ?
C21 C20 C25 117.6(4) . . ?
C25 C20 C17 121.1(3) . . ?
C20 C21 H21 119.6 . . ?
C22 C21 C20 120.8(4) . . ?
C22 C21 H21 119.6 . . ?
C21 C22 H22 119.6 . . ?
C21 C22 C23 120.9(4) . . ?
C23 C22 H22 119.6 . . ?
C22 C23 H23 120.5 . . ?
C24 C23 C22 119.0(4) . . ?
C24 C23 H23 120.5 . . ?
C23 C24 H24 119.5 . . ?
C23 C24 C25 121.1(4) . . ?
C25 C24 H24 119.5 . . ?
C20 C25 H25 119.7 . . ?
C24 C25 C20 120.7(4) . . ?
C24 C25 H25 119.7 . . ?
C27 C26 C32 122.8(3) . . ?
C27 C26 Ru1 68.56(18) . . ?
C31 C26 C27 116.9(3) . . ?
C31 C26 C32 120.3(3) . . ?
C31 C26 Ru1 69.66(18) . . ?
C32 C26 Ru1 131.1(3) . . ?
C26 C27 H27 119.3 . . ?
C26 C27 Ru1 73.47(18) . . ?
C28 C27 C26 121.4(3) . . ?
C28 C27 H27 119.3 . . ?
C28 C27 Ru1 71.55(19) . . ?
Ru1 C27 H27 127.9 . . ?
C27 C28 H28 119.6 . . ?
C27 C28 C29 120.8(3) . . ?
C27 C28 Ru1 70.55(19) . . ?
C29 C28 H28 119.6 . . ?
C29 C28 Ru1 75.06(19) . . ?
Ru1 C28 H28 126.8 . . ?
C28 C29 C33 119.5(3) . . ?
C28 C29 Ru1 67.12(19) . . ?
C30 C29 C28 118.0(3) . . ?
C30 C29 C33 122.5(3) . . ?
C30 C29 Ru1 71.4(2) . . ?
C33 C29 Ru1 132.7(2) . . ?
C29 C30 H30 119.6 . . ?
C29 C30 C31 120.9(3) . . ?
C29 C30 Ru1 72.9(2) . . ?
C31 C30 H30 119.6 . . ?
C31 C30 Ru1 68.34(19) . . ?
Ru1 C30 H30 132.3 . . ?
C26 C31 C30 121.7(3) . . ?
C26 C31 H31 119.1 . . ?
C26 C31 Ru1 72.80(18) . . ?
C30 C31 H31 119.1 . . ?
C30 C31 Ru1 74.16(19) . . ?
Ru1 C31 H31 125.7 . . ?
C26 C32 H32A 109.5 . . ?
C26 C32 H32B 109.5 . . ?
C26 C32 H32C 109.5 . . ?
H32A C32 H32B 109.5 . . ?
H32A C32 H32C 109.5 . . ?
H32B C32 H32C 109.5 . . ?
C29 C33 H33 108.0 . . ?
C29 C33 C34 108.3(4) . . ?
C29 C33 C35 113.9(4) . . ?
C34 C33 H33 108.0 . . ?
C35 C33 H33 108.0 . . ?
C35 C33 C34 110.5(4) . . ?
C33 C34 H34A 109.5 . . ?
C33 C34 H34B 109.5 . . ?
C33 C34 H34C 109.5 . . ?
H34A C34 H34B 109.5 . . ?
H34A C34 H34C 109.5 . . ?
H34B C34 H34C 109.5 . . ?
C33 C35 H35A 109.5 . . ?
C33 C35 H35B 109.5 . . ?
C33 C35 H35C 109.5 . . ?
H35A C35 H35B 109.5 . . ?
H35A C35 H35C 109.5 . . ?
H35B C35 H35C 109.5 . . ?
C37 C36 C42 122.1(3) . . ?
C37 C36 Ru2 69.03(19) . . ?
C41 C36 C37 117.2(3) . . ?
C41 C36 C42 120.6(4) . . ?
C41 C36 Ru2 69.64(19) . . ?
C42 C36 Ru2 131.0(3) . . ?
C36 C37 H37 119.6 . . ?
C36 C37 Ru2 73.04(19) . . ?
C38 C37 C36 120.7(3) . . ?
C38 C37 H37 119.6 . . ?
C38 C37 Ru2 70.9(2) . . ?
Ru2 C37 H37 128.7 . . ?
C37 C38 H38 119.4 . . ?
C37 C38 C39 121.2(3) . . ?
C37 C38 Ru2 71.0(2) . . ?
C39 C38 H38 119.4 . . ?
C39 C38 Ru2 76.3(2) . . ?
Ru2 C38 H38 125.0 . . ?
C38 C39 C43 119.0(3) . . ?
C38 C39 Ru2 66.31(19) . . ?
C40 C39 C38 117.9(3) . . ?
C40 C39 C43 122.9(3) . . ?
C40 C39 Ru2 70.9(2) . . ?
C43 C39 Ru2 130.4(2) . . ?
C39 C40 H40 119.5 . . ?
C39 C40 C41 121.1(3) . . ?
C39 C40 Ru2 73.80(19) . . ?
C41 C40 H40 119.5 . . ?
C41 C40 Ru2 68.01(18) . . ?
Ru2 C40 H40 131.6 . . ?
C36 C41 C40 121.4(3) . . ?
C36 C41 H41 119.3 . . ?
C36 C41 Ru2 72.87(19) . . ?
C40 C41 H41 119.3 . . ?
C40 C41 Ru2 74.28(19) . . ?
Ru2 C41 H41 125.3 . . ?
C36 C42 H42A 109.5 . . ?
C36 C42 H42B 109.5 . . ?
C36 C42 H42C 109.5 . . ?
H42A C42 H42B 109.5 . . ?
H42A C42 H42C 109.5 . . ?
H42B C42 H42C 109.5 . . ?
C39 C43 H43 107.6 . . ?
C44 C43 C39 110.2(4) . . ?
C44 C43 H43 107.6 . . ?
C45 C43 C39 113.3(4) . . ?
C45 C43 H43 107.6 . . ?
C45 C43 C44 110.2(4) . . ?
C43 C44 H44A 109.5 . . ?
C43 C44 H44B 109.5 . . ?
C43 C44 H44C 109.5 . . ?
H44A C44 H44B 109.5 . . ?
H44A C44 H44C 109.5 . . ?
H44B C44 H44C 109.5 . . ?
C43 C45 H45A 109.5 . . ?
C43 C45 H45B 109.5 . . ?
C43 C45 H45C 109.5 . . ?
H45A C45 H45B 109.5 . . ?
H45A C45 H45C 109.5 . . ?
H45B C45 H45C 109.5 . . ?
C47 C46 P2 121.8(3) . . ?
C59 C46 C47 116.0(3) . . ?
C59 C46 P2 122.2(2) . . ?
C48 C47 C46 122.3(3) . . ?
C48 C47 C52 117.6(3) . . ?
C52 C47 C46 120.0(3) . . ?
C47 C48 H48 119.5 . . ?
C49 C48 C47 121.0(3) . . ?
C49 C48 H48 119.5 . . ?
C48 C49 H49 119.3 . . ?
C48 C49 C50 121.5(3) . . ?
C50 C49 H49 119.3 . . ?
C49 C50 C53 121.9(3) . . ?
C51 C50 C49 117.5(3) . . ?
C51 C50 C53 120.6(3) . . ?
C50 C51 H51 119.4 . . ?
C52 C51 C50 121.2(3) . . ?
C52 C51 H51 119.4 . . ?
C47 C52 H52 119.4 . . ?
C51 C52 C47 121.2(3) . . ?
C51 C52 H52 119.4 . . ?
C54 C53 C50 120.4(3) . . ?
C58 C53 C50 121.6(4) . . ?
C58 C53 C54 117.9(3) . . ?
C53 C54 H54 119.8 . . ?
C55 C54 C53 120.4(4) . . ?
C55 C54 H54 119.8 . . ?
C54 C55 H55 119.6 . . ?
C56 C55 C54 120.8(4) . . ?
C56 C55 H55 119.6 . . ?
C55 C56 H56 120.4 . . ?
C55 C56 C57 119.1(4) . . ?
C57 C56 H56 120.4 . . ?
C56 C57 H57 119.8 . . ?
C56 C57 C58 120.4(4) . . ?
C58 C57 H57 119.8 . . ?
C53 C58 H58 119.3 . . ?
C57 C58 C53 121.4(4) . . ?
C57 C58 H58 119.3 . . ?
C60 C59 C46 120.3(3) . . ?
C64 C59 C46 122.4(3) . . ?
C64 C59 C60 117.3(3) . . ?
C59 C60 H60 119.2 . . ?
C61 C60 C59 121.6(3) . . ?
C61 C60 H60 119.2 . . ?
C60 C61 H61 119.4 . . ?
C60 C61 C62 121.1(3) . . ?
C62 C61 H61 119.4 . . ?
C61 C62 C65 121.0(3) . . ?
C63 C62 C61 117.1(3) . . ?
C63 C62 C65 122.0(3) . . ?
C62 C63 H63 119.1 . . ?
C64 C63 C62 121.9(3) . . ?
C64 C63 H63 119.1 . . ?
C59 C64 H64 119.5 . . ?
C63 C64 C59 121.0(3) . . ?
C63 C64 H64 119.5 . . ?
C66 C65 C62 121.2(3) . . ?
C66 C65 C70 118.0(4) . . ?
C70 C65 C62 120.7(4) . . ?
C65 C66 H66 119.4 . . ?
C67 C66 C65 121.2(4) . . ?
C67 C66 H66 119.4 . . ?
C66 C67 H67 120.0 . . ?
C68 C67 C66 120.1(5) . . ?
C68 C67 H67 120.0 . . ?
C67 C68 H68 120.1 . . ?
C69 C68 C67 119.8(4) . . ?
C69 C68 H68 120.1 . . ?
C68 C69 H69 119.8 . . ?
C68 C69 C70 120.5(5) . . ?
C70 C69 H69 119.8 . . ?
C65 C70 H70 119.8 . . ?
C69 C70 C65 120.4(5) . . ?
C69 C70 H70 119.8 . . ?
C72 C71 C77 121.8(3) . . ?
C72 C71 Ru3 68.76(19) . . ?
C76 C71 C72 116.7(3) . . ?
C76 C71 C77 121.4(4) . . ?
C76 C71 Ru3 69.53(19) . . ?
C77 C71 Ru3 130.0(3) . . ?
C71 C72 H72 119.5 . . ?
C71 C72 Ru3 73.3(2) . . ?
C73 C72 C71 120.9(3) . . ?
C73 C72 H72 119.5 . . ?
C73 C72 Ru3 70.8(2) . . ?
Ru3 C72 H72 128.7 . . ?
C72 C73 H73 119.5 . . ?
C72 C73 C74 121.1(3) . . ?
C72 C73 Ru3 71.0(2) . . ?
C74 C73 H73 119.5 . . ?
C74 C73 Ru3 76.4(2) . . ?
Ru3 C73 H73 124.8 . . ?
C73 C74 C78 118.6(4) . . ?
C73 C74 Ru3 66.1(2) . . ?
C75 C74 C73 117.7(3) . . ?
C75 C74 C78 123.5(4) . . ?
C75 C74 Ru3 71.3(2) . . ?
C78 C74 Ru3 130.2(3) . . ?
C74 C75 H75 119.7 . . ?
C74 C75 C76 120.6(3) . . ?
C74 C75 Ru3 73.4(2) . . ?
C76 C75 H75 119.7 . . ?
C76 C75 Ru3 67.58(19) . . ?
Ru3 C75 H75 132.3 . . ?
C71 C76 C75 122.3(4) . . ?
C71 C76 H76 118.8 . . ?
C71 C76 Ru3 73.3(2) . . ?
C75 C76 H76 118.8 . . ?
C75 C76 Ru3 74.8(2) . . ?
Ru3 C76 H76 124.8 . . ?
C71 C77 H77A 109.5 . . ?
C71 C77 H77B 109.5 . . ?
C71 C77 H77C 109.5 . . ?
H77A C77 H77B 109.5 . . ?
H77A C77 H77C 109.5 . . ?
H77B C77 H77C 109.5 . . ?
C74 C78 H78 107.8 . . ?
C74 C78 C79 113.5(4) . . ?
C74 C78 C80 108.2(4) . . ?
C79 C78 H78 107.8 . . ?
C79 C78 C80 111.5(4) . . ?
C80 C78 H78 107.8 . . ?
C78 C79 H79A 109.5 . . ?
C78 C79 H79B 109.5 . . ?
C78 C79 H79C 109.5 . . ?
H79A C79 H79B 109.5 . . ?
H79A C79 H79C 109.5 . . ?
H79B C79 H79C 109.5 . . ?
C78 C80 H80A 109.5 . . ?
C78 C80 H80B 109.5 . . ?
C78 C80 H80C 109.5 . . ?
H80A C80 H80B 109.5 . . ?
H80A C80 H80C 109.5 . . ?
H80B C80 H80C 109.5 . . ?
C82 C81 C86 117.7(3) . . ?
C82 C81 C87 122.3(4) . . ?
C82 C81 Ru4 70.41(19) . . ?
C86 C81 C87 120.1(4) . . ?
C86 C81 Ru4 69.56(19) . . ?
C87 C81 Ru4 129.8(3) . . ?
C81 C82 H82 119.3 . . ?
C81 C82 C83 121.4(3) . . ?
C81 C82 Ru4 72.39(19) . . ?
C83 C82 H82 119.3 . . ?
C83 C82 Ru4 73.35(19) . . ?
Ru4 C82 H82 127.0 . . ?
C82 C83 H83 119.1 . . ?
C82 C83 Ru4 69.0(2) . . ?
C84 C83 C82 121.7(3) . . ?
C84 C83 H83 119.1 . . ?
C84 C83 Ru4 73.7(2) . . ?
Ru4 C83 H83 131.0 . . ?
C83 C84 C85 116.8(3) . . ?
C83 C84 C88 123.3(3) . . ?
C83 C84 Ru4 70.5(2) . . ?
C85 C84 C88 119.7(3) . . ?
C85 C84 Ru4 66.5(2) . . ?
C88 C84 Ru4 129.9(3) . . ?
C84 C85 H85 119.2 . . ?
C84 C85 Ru4 75.7(2) . . ?
C86 C85 C84 121.6(3) . . ?
C86 C85 H85 119.2 . . ?
C86 C85 Ru4 71.7(2) . . ?
Ru4 C85 H85 125.2 . . ?
C81 C86 H86 119.8 . . ?
C81 C86 Ru4 72.26(19) . . ?
C85 C86 C81 120.5(3) . . ?
C85 C86 H86 119.8 . . ?
C85 C86 Ru4 70.6(2) . . ?
Ru4 C86 H86 130.0 . . ?
C81 C87 H87A 109.5 . . ?
C81 C87 H87B 109.5 . . ?
C81 C87 H87C 109.5 . . ?
H87A C87 H87B 109.5 . . ?
H87A C87 H87C 109.5 . . ?
H87B C87 H87C 109.5 . . ?
C84 C88 H88 108.2 . . ?
C84 C88 C89 112.8(4) . . ?
C84 C88 C90 109.4(4) . . ?
C89 C88 H88 108.2 . . ?
C89 C88 C90 109.8(4) . . ?
C90 C88 H88 108.2 . . ?
C88 C89 H89A 109.5 . . ?
C88 C89 H89B 109.5 . . ?
C88 C89 H89C 109.5 . . ?
H89A C89 H89B 109.5 . . ?
H89A C89 H89C 109.5 . . ?
H89B C89 H89C 109.5 . . ?
C88 C90 H90A 109.5 . . ?
C88 C90 H90B 109.5 . . ?
C88 C90 H90C 109.5 . . ?
H90A C90 H90B 109.5 . . ?
H90A C90 H90C 109.5 . . ?
H90B C90 H90C 109.5 . . ?
Ru1 Cl2 Ru2 98.77(3) . . ?
Ru3 Cl5 Ru4 98.11(3) . . ?
C1 P1 Ru1 126.74(12) . . ?
C1 P1 Ru2 125.85(12) . . ?
Ru1 P1 Ru2 107.38(3) . . ?
C46 P2 Ru3 126.11(13) . . ?
C46 P2 Ru4 126.98(12) . . ?
Ru3 P2 Ru4 106.88(3) . . ?
C26 Ru1 C29 79.90(13) . . ?
C26 Ru1 C30 67.40(13) . . ?
C26 Ru1 Cl1 163.30(9) . . ?
C26 Ru1 Cl2 108.58(9) . . ?
C26 Ru1 P1 96.85(9) . . ?
C27 Ru1 C26 37.97(12) . . ?
C27 Ru1 C28 37.90(14) . . ?
C27 Ru1 C29 67.92(13) . . ?
C27 Ru1 C30 79.26(13) . . ?
C27 Ru1 C31 67.88(12) . . ?
C27 Ru1 Cl1 125.51(9) . . ?
C27 Ru1 Cl2 145.28(10) . . ?
C27 Ru1 P1 95.13(10) . . ?
C28 Ru1 C26 68.39(13) . . ?
C28 Ru1 C29 37.82(13) . . ?
C28 Ru1 C30 66.48(13) . . ?
C28 Ru1 C31 80.09(13) . . ?
C28 Ru1 Cl1 95.79(10) . . ?
C28 Ru1 Cl2 163.34(9) . . ?
C28 Ru1 P1 119.33(10) . . ?
C29 Ru1 Cl1 90.82(9) . . ?
C29 Ru1 Cl2 126.20(9) . . ?
C29 Ru1 P1 156.51(9) . . ?
C30 Ru1 C29 35.67(12) . . ?
C30 Ru1 Cl1 112.19(10) . . ?
C30 Ru1 Cl2 97.04(9) . . ?
C30 Ru1 P1 160.78(10) . . ?
C31 Ru1 C26 37.54(12) . . ?
C31 Ru1 C29 66.68(13) . . ?
C31 Ru1 C30 37.50(13) . . ?
C31 Ru1 Cl1 148.40(10) . . ?
C31 Ru1 Cl2 88.09(9) . . ?
C31 Ru1 P1 123.38(10) . . ?
Cl1 Ru1 Cl2 88.11(3) . . ?
P1 Ru1 Cl1 86.11(3) . . ?
P1 Ru1 Cl2 77.02(3) . . ?
C36 Ru2 C39 79.49(13) . . ?
C36 Ru2 C40 67.40(12) . . ?
C36 Ru2 Cl2 110.20(10) . . ?
C36 Ru2 Cl3 160.38(10) . . ?
C36 Ru2 P1 96.99(9) . . ?
C37 Ru2 C36 37.93(14) . . ?
C37 Ru2 C39 67.54(13) . . ?
C37 Ru2 C40 79.07(12) . . ?
C37 Ru2 C41 67.84(13) . . ?
C37 Ru2 Cl2 147.34(11) . . ?
C37 Ru2 Cl3 122.60(11) . . ?
C37 Ru2 P1 96.97(9) . . ?
C38 Ru2 C36 68.53(14) . . ?
C38 Ru2 C37 38.11(14) . . ?
C38 Ru2 C39 37.41(12) . . ?
C38 Ru2 C40 66.09(13) . . ?
C38 Ru2 C41 80.15(14) . . ?
C38 Ru2 Cl2 160.97(9) . . ?
C38 Ru2 Cl3 93.06(10) . . ?
C38 Ru2 P1 122.13(9) . . ?
C39 Ru2 Cl2 123.83(9) . . ?
C39 Ru2 Cl3 89.96(9) . . ?
C39 Ru2 P1 159.12(9) . . ?
C40 Ru2 C39 35.31(13) . . ?
C40 Ru2 Cl2 95.54(10) . . ?
C40 Ru2 Cl3 112.30(9) . . ?
C40 Ru2 P1 159.43(10) . . ?
C41 Ru2 C36 37.50(12) . . ?
C41 Ru2 C39 66.47(14) . . ?
C41 Ru2 C40 37.71(13) . . ?
C41 Ru2 Cl2 88.11(10) . . ?
C41 Ru2 Cl3 149.28(9) . . ?
C41 Ru2 P1 122.08(10) . . ?
Cl3 Ru2 Cl2 89.42(3) . . ?
P1 Ru2 Cl2 76.82(3) . . ?
P1 Ru2 Cl3 86.97(3) . . ?
C71 Ru3 C74 79.59(13) . . ?
C71 Ru3 C75 67.22(13) . . ?
C71 Ru3 Cl4 160.55(11) . . ?
C71 Ru3 Cl5 111.18(11) . . ?
C71 Ru3 P2 96.06(9) . . ?
C72 Ru3 C71 37.92(14) . . ?
C72 Ru3 C74 67.68(14) . . ?
C72 Ru3 C75 78.89(13) . . ?
C72 Ru3 C76 67.48(14) . . ?
C72 Ru3 Cl4 122.67(11) . . ?
C72 Ru3 Cl5 148.26(11) . . ?
C72 Ru3 P2 95.81(10) . . ?
C73 Ru3 C71 68.64(14) . . ?
C73 Ru3 C72 38.20(15) . . ?
C73 Ru3 C74 37.55(14) . . ?
C73 Ru3 C75 66.07(14) . . ?
C73 Ru3 C76 79.96(15) . . ?
C73 Ru3 Cl4 93.62(10) . . ?
C73 Ru3 Cl5 161.31(10) . . ?
C73 Ru3 P2 121.13(10) . . ?
C74 Ru3 Cl4 91.17(9) . . ?
C74 Ru3 Cl5 123.89(11) . . ?
C74 Ru3 P2 158.37(11) . . ?
C75 Ru3 C74 35.25(14) . . ?
C75 Ru3 Cl4 113.84(9) . . ?
C75 Ru3 Cl5 96.21(11) . . ?
C75 Ru3 P2 159.01(10) . . ?
C76 Ru3 C71 37.20(13) . . ?
C76 Ru3 C74 66.37(14) . . ?
C76 Ru3 C75 37.62(13) . . ?
C76 Ru3 Cl4 150.76(10) . . ?
C76 Ru3 Cl5 89.40(11) . . ?
C76 Ru3 P2 121.60(10) . . ?
Cl4 Ru3 Cl5 88.19(3) . . ?
P2 Ru3 Cl4 86.22(3) . . ?
P2 Ru3 Cl5 77.54(3) . . ?
C81 Ru4 C83 67.34(14) . . ?
C81 Ru4 C84 80.10(14) . . ?
C81 Ru4 Cl5 117.22(10) . . ?
C81 Ru4 Cl6 153.08(10) . . ?
C81 Ru4 P2 94.12(10) . . ?
C82 Ru4 C81 37.21(14) . . ?
C82 Ru4 C83 37.63(14) . . ?
C82 Ru4 C84 66.93(13) . . ?
C82 Ru4 Cl5 91.18(10) . . ?
C82 Ru4 Cl6 157.53(11) . . ?
C82 Ru4 P2 115.52(11) . . ?
C83 Ru4 C84 35.86(13) . . ?
C83 Ru4 Cl5 91.82(9) . . ?
C83 Ru4 Cl6 119.90(10) . . ?
C83 Ru4 P2 151.68(10) . . ?
C84 Ru4 Cl5 116.59(9) . . ?
C84 Ru4 Cl6 92.92(9) . . ?
C84 Ru4 P2 165.95(9) . . ?
C85 Ru4 C81 68.61(14) . . ?
C85 Ru4 C82 80.16(14) . . ?
C85 Ru4 C83 66.62(13) . . ?
C85 Ru4 C84 37.87(12) . . ?
C85 Ru4 C86 37.78(14) . . ?
C85 Ru4 Cl5 154.33(10) . . ?
C85 Ru4 Cl6 89.90(10) . . ?
C85 Ru4 P2 128.08(10) . . ?
C86 Ru4 C81 38.19(14) . . ?
C86 Ru4 C82 67.68(13) . . ?
C86 Ru4 C83 79.15(13) . . ?
C86 Ru4 C84 67.82(14) . . ?
C86 Ru4 Cl5 155.39(10) . . ?
C86 Ru4 Cl6 115.18(10) . . ?
C86 Ru4 P2 99.76(11) . . ?
Cl6 Ru4 Cl5 89.22(3) . . ?
P2 Ru4 Cl5 77.45(3) . . ?
P2 Ru4 Cl6 86.48(3) . . ?

loop_
_geom_bond_atom_site_label_1
_geom_bond_atom_site_label_2
_geom_bond_distance
_geom_bond_site_symmetry_2
_geom_bond_publ_flag
C1 C2 1.487(4) . ?
C1 C14 1.489(5) . ?
C1 P1 1.697(3) . ?
C2 C3 1.405(5) . ?
C2 C7 1.393(4) . ?
C3 H3 0.9500 . ?
C3 C4 1.393(5) . ?
C4 H4 0.9500 . ?
C4 C5 1.391(5) . ?
C5 C6 1.398(5) . ?
C5 C8 1.487(5) . ?
C6 H6 0.9500 . ?
C6 C7 1.391(5) . ?
C7 H7 0.9500 . ?
C8 C9 1.393(5) . ?
C8 C13 1.395(5) . ?
C9 H9 0.9500 . ?
C9 C10 1.391(6) . ?
C10 H10 0.9500 . ?
C10 C11 1.371(7) . ?
C11 H11 0.9500 . ?
C11 C12 1.376(7) . ?
C12 H12 0.9500 . ?
C12 C13 1.396(5) . ?
C13 H13 0.9500 . ?
C14 C15 1.401(4) . ?
C14 C19 1.391(5) . ?
C15 H15 0.9500 . ?
C15 C16 1.384(5) . ?
C16 H16 0.9500 . ?
C16 C17 1.411(5) . ?
C17 C18 1.400(4) . ?
C17 C20 1.485(5) . ?
C18 H18 0.9500 . ?
C18 C19 1.386(5) . ?
C19 H19 0.9500 . ?
C20 C21 1.405(5) . ?
C20 C25 1.406(5) . ?
C21 H21 0.9500 . ?
C21 C22 1.384(6) . ?
C22 H22 0.9500 . ?
C22 C23 1.386(7) . ?
C23 H23 0.9500 . ?
C23 C24 1.378(7) . ?
C24 H24 0.9500 . ?
C24 C25 1.384(6) . ?
C25 H25 0.9500 . ?
C26 C27 1.423(5) . ?
C26 C31 1.415(5) . ?
C26 C32 1.495(5) . ?
C26 Ru1 2.218(3) . ?
C27 H27 0.9500 . ?
C27 C28 1.403(5) . ?
C27 Ru1 2.154(3) . ?
C28 H28 0.9500 . ?
C28 C29 1.442(5) . ?
C28 Ru1 2.167(3) . ?
C29 C30 1.386(5) . ?
C29 C33 1.511(5) . ?
C29 Ru1 2.272(4) . ?
C30 H30 0.9500 . ?
C30 C31 1.426(5) . ?
C30 Ru1 2.254(3) . ?
C31 H31 0.9500 . ?
C31 Ru1 2.177(3) . ?
C32 H32A 0.9800 . ?
C32 H32B 0.9800 . ?
C32 H32C 0.9800 . ?
C33 H33 1.0000 . ?
C33 C34 1.537(6) . ?
C33 C35 1.518(7) . ?
C34 H34A 0.9800 . ?
C34 H34B 0.9800 . ?
C34 H34C 0.9800 . ?
C35 H35A 0.9800 . ?
C35 H35B 0.9800 . ?
C35 H35C 0.9800 . ?
C36 C37 1.425(5) . ?
C36 C41 1.413(5) . ?
C36 C42 1.506(5) . ?
C36 Ru2 2.218(3) . ?
C37 H37 0.9500 . ?
C37 C38 1.414(5) . ?
C37 Ru2 2.165(3) . ?
C38 H38 0.9500 . ?
C38 C39 1.435(5) . ?
C38 Ru2 2.164(4) . ?
C39 C40 1.382(5) . ?
C39 C43 1.525(5) . ?
C39 Ru2 2.296(3) . ?
C40 H40 0.9500 . ?
C40 C41 1.436(5) . ?
C40 Ru2 2.259(3) . ?
C41 H41 0.9500 . ?
C41 Ru2 2.176(3) . ?
C42 H42A 0.9800 . ?
C42 H42B 0.9800 . ?
C42 H42C 0.9800 . ?
C43 H43 1.0000 . ?
C43 C44 1.524(7) . ?
C43 C45 1.524(6) . ?
C44 H44A 0.9800 . ?
C44 H44B 0.9800 . ?
C44 H44C 0.9800 . ?
C45 H45A 0.9800 . ?
C45 H45B 0.9800 . ?
C45 H45C 0.9800 . ?
C46 C47 1.486(4) . ?
C46 C59 1.482(5) . ?
C46 P2 1.689(3) . ?
C47 C48 1.395(5) . ?
C47 C52 1.402(4) . ?
C48 H48 0.9500 . ?
C48 C49 1.388(5) . ?
C49 H49 0.9500 . ?
C49 C50 1.399(5) . ?
C50 C51 1.396(5) . ?
C50 C53 1.488(5) . ?
C51 H51 0.9500 . ?
C51 C52 1.387(5) . ?
C52 H52 0.9500 . ?
C53 C54 1.405(6) . ?
C53 C58 1.391(5) . ?
C54 H54 0.9500 . ?
C54 C55 1.392(6) . ?
C55 H55 0.9500 . ?
C55 C56 1.385(7) . ?
C56 H56 0.9500 . ?
C56 C57 1.386(7) . ?
C57 H57 0.9500 . ?
C57 C58 1.389(5) . ?
C58 H58 0.9500 . ?
C59 C60 1.403(4) . ?
C59 C64 1.400(5) . ?
C60 H60 0.9500 . ?
C60 C61 1.383(5) . ?
C61 H61 0.9500 . ?
C61 C62 1.407(5) . ?
C62 C63 1.397(4) . ?
C62 C65 1.489(5) . ?
C63 H63 0.9500 . ?
C63 C64 1.386(5) . ?
C64 H64 0.9500 . ?
C65 C66 1.389(6) . ?
C65 C70 1.401(5) . ?
C66 H66 0.9500 . ?
C66 C67 1.385(6) . ?
C67 H67 0.9500 . ?
C67 C68 1.379(7) . ?
C68 H68 0.9500 . ?
C68 C69 1.376(8) . ?
C69 H69 0.9500 . ?
C69 C70 1.389(6) . ?
C70 H70 0.9500 . ?
C71 C72 1.421(5) . ?
C71 C76 1.399(5) . ?
C71 C77 1.495(5) . ?
C71 Ru3 2.215(3) . ?
C72 H72 0.9500 . ?
C72 C73 1.410(5) . ?
C72 Ru3 2.156(3) . ?
C73 H73 0.9500 . ?
C73 C74 1.436(5) . ?
C73 Ru3 2.153(4) . ?
C74 C75 1.378(6) . ?
C74 C78 1.518(5) . ?
C74 Ru3 2.289(4) . ?
C75 H75 0.9500 . ?
C75 C76 1.431(5) . ?
C75 Ru3 2.263(3) . ?
C76 H76 0.9500 . ?
C76 Ru3 2.167(3) . ?
C77 H77A 0.9800 . ?
C77 H77B 0.9800 . ?
C77 H77C 0.9800 . ?
C78 H78 1.0000 . ?
C78 C79 1.520(8) . ?
C78 C80 1.550(8) . ?
C79 H79A 0.9800 . ?
C79 H79B 0.9800 . ?
C79 H79C 0.9800 . ?
C80 H80A 0.9800 . ?
C80 H80B 0.9800 . ?
C80 H80C 0.9800 . ?
C81 C82 1.399(5) . ?
C81 C86 1.432(5) . ?
C81 C87 1.513(5) . ?
C81 Ru4 2.206(3) . ?
C82 H82 0.9500 . ?
C82 C83 1.426(5) . ?
C82 Ru4 2.180(3) . ?
C83 H83 0.9500 . ?
C83 C84 1.390(5) . ?
C83 Ru4 2.237(3) . ?
C84 C85 1.443(5) . ?
C84 C88 1.518(5) . ?
C84 Ru4 2.278(4) . ?
C85 H85 0.9500 . ?
C85 C86 1.400(5) . ?
C85 Ru4 2.156(4) . ?
C86 H86 0.9500 . ?
C86 Ru4 2.170(3) . ?
C87 H87A 0.9800 . ?
C87 H87B 0.9800 . ?
C87 H87C 0.9800 . ?
C88 H88 1.0000 . ?
C88 C89 1.527(6) . ?
C88 C90 1.534(6) . ?
C89 H89A 0.9800 . ?
C89 H89B 0.9800 . ?
C89 H89C 0.9800 . ?
C90 H90A 0.9800 . ?
C90 H90B 0.9800 . ?
C90 H90C 0.9800 . ?
Cl1 Ru1 2.4154(8) . ?
Cl2 Ru1 2.4599(8) . ?
Cl2 Ru2 2.4645(8) . ?
Cl3 Ru2 2.4083(8) . ?
Cl4 Ru3 2.4089(8) . ?
Cl5 Ru3 2.4614(9) . ?
Cl5 Ru4 2.4621(8) . ?
Cl6 Ru4 2.4167(8) . ?
P1 Ru1 2.3163(9) . ?
P1 Ru2 2.3226(9) . ?
P2 Ru3 2.3131(9) . ?
P2 Ru4 2.3170(9) . ?

loop_
_geom_torsion_atom_site_label_1
_geom_torsion_atom_site_label_2
_geom_torsion_atom_site_label_3
_geom_torsion_atom_site_label_4
_geom_torsion
_geom_torsion_site_symmetry_1
_geom_torsion_site_symmetry_2
_geom_torsion_site_symmetry_3
_geom_torsion_site_symmetry_4
_geom_torsion_publ_flag
C1 C2 C3 C4 175.5(3) . . . . ?
C1 C2 C7 C6 -175.2(3) . . . . ?
C1 C14 C15 C16 173.2(3) . . . . ?
C1 C14 C19 C18 -173.6(3) . . . . ?
C2 C1 C14 C15 45.1(4) . . . . ?
C2 C1 C14 C19 -137.4(3) . . . . ?
C2 C1 P1 Ru1 12.1(3) . . . . ?
C2 C1 P1 Ru2 -166.0(2) . . . . ?
C2 C3 C4 C5 -0.7(5) . . . . ?
C3 C2 C7 C6 1.2(5) . . . . ?
C3 C4 C5 C6 1.8(5) . . . . ?
C3 C4 C5 C8 -177.0(3) . . . . ?
C4 C5 C6 C7 -1.4(5) . . . . ?
C4 C5 C8 C9 39.9(5) . . . . ?
C4 C5 C8 C13 -139.9(4) . . . . ?
C5 C6 C7 C2 -0.1(5) . . . . ?
C5 C8 C9 C10 -179.0(4) . . . . ?
C5 C8 C13 C12 178.8(4) . . . . ?
C6 C5 C8 C9 -138.9(4) . . . . ?
C6 C5 C8 C13 41.3(5) . . . . ?
C7 C2 C3 C4 -0.8(5) . . . . ?
C8 C5 C6 C7 177.4(3) . . . . ?
C8 C9 C10 C11 -0.3(7) . . . . ?
C9 C8 C13 C12 -1.0(6) . . . . ?
C9 C10 C11 C12 0.1(7) . . . . ?
C10 C11 C12 C13 -0.3(7) . . . . ?
C11 C12 C13 C8 0.8(7) . . . . ?
C13 C8 C9 C10 0.8(6) . . . . ?
C14 C1 C2 C3 -140.9(3) . . . . ?
C14 C1 C2 C7 35.3(4) . . . . ?
C14 C1 P1 Ru1 -171.13(18) . . . . ?
C14 C1 P1 Ru2 10.8(3) . . . . ?
C14 C15 C16 C17 0.3(5) . . . . ?
C15 C14 C19 C18 4.0(5) . . . . ?
C15 C16 C17 C18 4.2(5) . . . . ?
C15 C16 C17 C20 -172.9(3) . . . . ?
C16 C17 C18 C19 -4.6(5) . . . . ?
C16 C17 C20 C21 -32.1(5) . . . . ?
C16 C17 C20 C25 144.6(4) . . . . ?
C17 C18 C19 C14 0.6(5) . . . . ?
C17 C20 C21 C22 175.8(4) . . . . ?
C17 C20 C25 C24 -175.1(4) . . . . ?
C18 C17 C20 C21 151.0(4) . . . . ?
C18 C17 C20 C25 -32.3(5) . . . . ?
C19 C14 C15 C16 -4.4(5) . . . . ?
C20 C17 C18 C19 172.4(3) . . . . ?
C20 C21 C22 C23 -0.1(7) . . . . ?
C21 C20 C25 C24 1.7(6) . . . . ?
C21 C22 C23 C24 0.4(7) . . . . ?
C22 C23 C24 C25 0.3(8) . . . . ?
C23 C24 C25 C20 -1.3(7) . . . . ?
C25 C20 C21 C22 -1.0(6) . . . . ?
C26 C27 C28 C29 -1.7(5) . . . . ?
C26 C27 C28 Ru1 56.3(3) . . . . ?
C27 C26 C31 C30 6.8(5) . . . . ?
C27 C26 C31 Ru1 -51.3(3) . . . . ?
C27 C28 C29 C30 3.8(5) . . . . ?
C27 C28 C29 C33 -176.8(3) . . . . ?
C27 C28 C29 Ru1 55.9(3) . . . . ?
C28 C29 C30 C31 -0.6(5) . . . . ?
C28 C29 C30 Ru1 50.0(3) . . . . ?
C28 C29 C33 C34 93.8(4) . . . . ?
C28 C29 C33 C35 -142.9(4) . . . . ?
C29 C30 C31 C26 -4.9(5) . . . . ?
C29 C30 C31 Ru1 52.7(3) . . . . ?
C30 C29 C33 C34 -86.9(5) . . . . ?
C30 C29 C33 C35 36.5(5) . . . . ?
C31 C26 C27 C28 -3.5(5) . . . . ?
C31 C26 C27 Ru1 51.9(3) . . . . ?
C32 C26 C27 C28 178.6(3) . . . . ?
C32 C26 C27 Ru1 -126.0(3) . . . . ?
C32 C26 C31 C30 -175.3(3) . . . . ?
C32 C26 C31 Ru1 126.6(3) . . . . ?
C33 C29 C30 C31 -180.0(3) . . . . ?
C33 C29 C30 Ru1 -129.3(3) . . . . ?
C36 C37 C38 C39 -4.3(5) . . . . ?
C36 C37 C38 Ru2 55.6(3) . . . . ?
C37 C36 C41 C40 6.9(5) . . . . ?
C37 C36 C41 Ru2 -51.7(3) . . . . ?
C37 C38 C39 C40 6.9(5) . . . . ?
C37 C38 C39 C43 -178.2(3) . . . . ?
C37 C38 C39 Ru2 57.3(3) . . . . ?
C38 C39 C40 C41 -2.5(5) . . . . ?
C38 C39 C40 Ru2 48.4(3) . . . . ?
C38 C39 C43 C44 58.5(5) . . . . ?
C38 C39 C43 C45 -177.5(3) . . . . ?
C39 C40 C41 C36 -4.4(5) . . . . ?
C39 C40 C41 Ru2 53.5(3) . . . . ?
C40 C39 C43 C44 -126.8(4) . . . . ?
C40 C39 C43 C45 -2.8(5) . . . . ?
C41 C36 C37 C38 -2.6(5) . . . . ?
C41 C36 C37 Ru2 52.0(3) . . . . ?
C42 C36 C37 C38 179.3(3) . . . . ?
C42 C36 C37 Ru2 -126.1(3) . . . . ?
C42 C36 C41 C40 -174.9(3) . . . . ?
C42 C36 C41 Ru2 126.4(3) . . . . ?
C43 C39 C40 C41 -177.3(3) . . . . ?
C43 C39 C40 Ru2 -126.4(3) . . . . ?
C46 C47 C48 C49 -176.8(3) . . . . ?
C46 C47 C52 C51 176.8(3) . . . . ?
C46 C59 C60 C61 178.7(3) . . . . ?
C46 C59 C64 C63 -178.8(3) . . . . ?
C47 C46 C59 C60 -41.9(4) . . . . ?
C47 C46 C59 C64 136.1(3) . . . . ?
C47 C46 P2 Ru3 169.67(19) . . . . ?
C47 C46 P2 Ru4 -12.8(3) . . . . ?
C47 C48 C49 C50 -0.4(5) . . . . ?
C48 C47 C52 C51 -0.9(5) . . . . ?
C48 C49 C50 C51 -0.1(5) . . . . ?
C48 C49 C50 C53 178.9(3) . . . . ?
C49 C50 C51 C52 0.0(5) . . . . ?
C49 C50 C53 C54 -26.8(5) . . . . ?
C49 C50 C53 C58 153.5(4) . . . . ?
C50 C51 C52 C47 0.5(5) . . . . ?
C50 C53 C54 C55 179.3(4) . . . . ?
C50 C53 C58 C57 180.0(4) . . . . ?
C51 C50 C53 C54 152.1(4) . . . . ?
C51 C50 C53 C58 -27.6(5) . . . . ?
C52 C47 C48 C49 0.9(5) . . . . ?
C53 C50 C51 C52 -179.0(3) . . . . ?
C53 C54 C55 C56 0.6(7) . . . . ?
C54 C53 C58 C57 0.2(6) . . . . ?
C54 C55 C56 C57 0.5(7) . . . . ?
C55 C56 C57 C58 -1.3(7) . . . . ?
C56 C57 C58 C53 0.9(6) . . . . ?
C58 C53 C54 C55 -1.0(6) . . . . ?
C59 C46 C47 C48 133.1(3) . . . . ?
C59 C46 C47 C52 -44.5(4) . . . . ?
C59 C46 P2 Ru3 -9.6(3) . . . . ?
C59 C46 P2 Ru4 167.92(19) . . . . ?
C59 C60 C61 C62 0.0(5) . . . . ?
C60 C59 C64 C63 -0.7(5) . . . . ?
C60 C61 C62 C63 -0.4(5) . . . . ?
C60 C61 C62 C65 179.9(3) . . . . ?
C61 C62 C63 C64 0.3(5) . . . . ?
C61 C62 C65 C66 154.6(3) . . . . ?
C61 C62 C65 C70 -27.4(5) . . . . ?
C62 C63 C64 C59 0.3(5) . . . . ?
C62 C65 C66 C67 177.7(4) . . . . ?
C62 C65 C70 C69 -177.6(4) . . . . ?
C63 C62 C65 C66 -25.0(5) . . . . ?
C63 C62 C65 C70 153.0(3) . . . . ?
C64 C59 C60 C61 0.6(5) . . . . ?
C65 C62 C63 C64 179.9(3) . . . . ?
C65 C66 C67 C68 0.1(6) . . . . ?
C66 C65 C70 C69 0.5(6) . . . . ?
C66 C67 C68 C69 0.1(7) . . . . ?
C67 C68 C69 C70 0.0(7) . . . . ?
C68 C69 C70 C65 -0.3(7) . . . . ?
C70 C65 C66 C67 -0.4(6) . . . . ?
C71 C72 C73 C74 4.3(5) . . . . ?
C71 C72 C73 Ru3 -55.7(3) . . . . ?
C72 C71 C76 C75 -7.4(5) . . . . ?
C72 C71 C76 Ru3 51.6(3) . . . . ?
C72 C73 C74 C75 -6.4(5) . . . . ?
C72 C73 C74 C78 178.3(3) . . . . ?
C72 C73 C74 Ru3 -57.5(3) . . . . ?
C73 C74 C75 C76 1.7(5) . . . . ?
C73 C74 C75 Ru3 -48.6(3) . . . . ?
C73 C74 C78 C79 168.5(4) . . . . ?
C73 C74 C78 C80 -67.1(5) . . . . ?
C74 C75 C76 C71 5.4(5) . . . . ?
C74 C75 C76 Ru3 -52.9(3) . . . . ?
C75 C74 C78 C79 -6.6(6) . . . . ?
C75 C74 C78 C80 117.9(5) . . . . ?
C76 C71 C72 C73 2.6(5) . . . . ?
C76 C71 C72 Ru3 -52.0(3) . . . . ?
C77 C71 C72 C73 179.4(3) . . . . ?
C77 C71 C72 Ru3 124.8(3) . . . . ?
C77 C71 C76 C75 175.7(3) . . . . ?
C77 C71 C76 Ru3 -125.2(3) . . . . ?
C78 C74 C75 C76 176.7(4) . . . . ?
C78 C74 C75 Ru3 126.4(4) . . . . ?
C81 C82 C83 C84 2.7(6) . . . . ?
C81 C82 C83 Ru4 56.5(3) . . . . ?
C82 C81 C86 C85 0.4(5) . . . . ?
C82 C81 C86 Ru4 -53.2(3) . . . . ?
C82 C83 C84 C85 2.5(5) . . . . ?
C82 C83 C84 C88 177.3(3) . . . . ?
C82 C83 C84 Ru4 51.7(3) . . . . ?
C83 C84 C85 C86 -6.3(5) . . . . ?
C83 C84 C85 Ru4 51.1(3) . . . . ?
C83 C84 C88 C89 -11.7(5) . . . . ?
C83 C84 C88 C90 110.7(4) . . . . ?
C84 C85 C86 C81 4.9(5) . . . . ?
C84 C85 C86 Ru4 59.3(3) . . . . ?
C85 C84 C88 C89 162.9(3) . . . . ?
C85 C84 C88 C90 -74.6(5) . . . . ?
C86 C81 C82 C83 -4.2(5) . . . . ?
C86 C81 C82 Ru4 52.8(3) . . . . ?
C87 C81 C82 C83 177.8(3) . . . . ?
C87 C81 C82 Ru4 -125.3(3) . . . . ?
C87 C81 C86 C85 178.5(3) . . . . ?
C87 C81 C86 Ru4 124.9(3) . . . . ?
C88 C84 C85 C86 178.7(3) . . . . ?
C88 C84 C85 Ru4 -123.9(3) . . . . ?
P1 C1 C2 C3 35.9(4) . . . . ?
P1 C1 C2 C7 -147.9(3) . . . . ?
P1 C1 C14 C15 -131.9(3) . . . . ?
P1 C1 C14 C19 45.6(4) . . . . ?
P2 C46 C47 C48 -46.3(4) . . . . ?
P2 C46 C47 C52 136.1(3) . . . . ?
P2 C46 C59 C60 137.4(3) . . . . ?
P2 C46 C59 C64 -44.6(4) . . . . ?
Ru1 C26 C27 C28 -55.4(3) . . . . ?
Ru1 C26 C31 C30 58.2(3) . . . . ?
Ru1 C27 C28 C29 -58.0(3) . . . . ?
Ru1 C28 C29 C30 -52.1(3) . . . . ?
Ru1 C28 C29 C33 127.3(3) . . . . ?
Ru1 C29 C30 C31 -50.6(3) . . . . ?
Ru1 C29 C33 C34 178.8(3) . . . . ?
Ru1 C29 C33 C35 -57.8(5) . . . . ?
Ru1 C30 C31 C26 -57.5(3) . . . . ?
Ru2 C36 C37 C38 -54.6(3) . . . . ?
Ru2 C36 C41 C40 58.6(3) . . . . ?
Ru2 C37 C38 C39 -59.9(3) . . . . ?
Ru2 C38 C39 C40 -50.5(3) . . . . ?
Ru2 C38 C39 C43 124.5(3) . . . . ?
Ru2 C39 C40 C41 -50.9(3) . . . . ?
Ru2 C39 C43 C44 140.9(4) . . . . ?
Ru2 C39 C43 C45 -95.1(4) . . . . ?
Ru2 C40 C41 C36 -58.0(3) . . . . ?
Ru3 C71 C72 C73 54.6(3) . . . . ?
Ru3 C71 C76 C75 -59.1(3) . . . . ?
Ru3 C72 C73 C74 60.1(3) . . . . ?
Ru3 C73 C74 C75 51.1(3) . . . . ?
Ru3 C73 C74 C78 -124.3(3) . . . . ?
Ru3 C74 C75 C76 50.3(3) . . . . ?
Ru3 C74 C78 C79 86.7(5) . . . . ?
Ru3 C74 C78 C80 -148.9(3) . . . . ?
Ru3 C75 C76 C71 58.3(3) . . . . ?
Ru4 C81 C82 C83 -56.9(3) . . . . ?
Ru4 C81 C86 C85 53.6(3) . . . . ?
Ru4 C82 C83 C84 -53.8(3) . . . . ?
Ru4 C83 C84 C85 -49.2(3) . . . . ?
Ru4 C83 C84 C88 125.6(4) . . . . ?
Ru4 C84 C85 C86 -57.4(3) . . . . ?
Ru4 C84 C88 C89 79.9(4) . . . . ?
Ru4 C84 C88 C90 -157.6(3) . . . . ?
Ru4 C85 C86 C81 -54.4(3) . . . . ?

loop_
_smtbx_masks_void_nr
_smtbx_masks_void_average_x
_smtbx_masks_void_average_y
_smtbx_masks_void_average_z
_smtbx_masks_void_volume
_smtbx_masks_void_count_electrons
_smtbx_masks_void_content
1 0.000 0.500 0.500 421.9 94.9 '2 C4H8O1'
2 0.353 0.708 -0.039 12.0 0.0 '1 ?'
3 0.647 0.292 0.039 12.0 0.0 '1 ?'
